data_4106312
loop_
_publ_author_name
'Erin M. Broderick'
'Neng Guo'
'Carola S. Vogel'
'Cuiling Xu'
'J\"org Sutter'
'Jeffrey T. Miller'
'Karsten Meyer'
'Parisa Mehrkhodavandi'
'Paula L. Diaconescu'

_publ_section_title
;
 Redox Control of a Ring-Opening Polymerization Catalyst
;
_journal_name_full 'Journal of the American Chemical Society'
_journal_page_first 9278
_journal_page_last 9281
_journal_paper_doi 10.1021/ja2036089
_journal_volume 133
_journal_year 2011
_chemical_formula_moiety 'C58 H61 Fe N2 O3 P2 Y, C32 H12 B F24'
_chemical_formula_sum 'C90 H73 B F24 Fe N2 O3 P2 Y'
_chemical_formula_weight 1904.01
_chemical_name_systematic
; 
 ? 
;
_space_group_IT_number 2
_symmetry_cell_setting triclinic
_symmetry_space_group_name_Hall '-P 1'
_symmetry_space_group_name_H-M 'P -1'
_atom_sites_solution_hydrogens geom
_atom_sites_solution_primary direct
_atom_sites_solution_secondary difmap
_audit_creation_method SHELXL-97
_cell_angle_alpha 83.971(2)
_cell_angle_beta 86.904(2)
_cell_angle_gamma 88.474(2)
_cell_formula_units_Z 2
_cell_length_a 13.700(3)
_cell_length_b 13.994(3)
_cell_length_c 25.058(5)
_cell_measurement_reflns_used 9923
_cell_measurement_temperature 100(2)
_cell_measurement_theta_max 29.00
_cell_measurement_theta_min 3.86
_cell_volume 4769.5(17)
_computing_cell_refinement 'Bruker SAINT'
_computing_data_collection 'Bruker APEX2'
_computing_data_reduction 'Bruker SAINT'
_computing_molecular_graphics 'Bruker SHELXTL'
_computing_publication_material 'Bruker SHELXTL'
_computing_structure_refinement 'SHELXL-97 (Sheldrick, 2008)'
_computing_structure_solution 'SHELXS-97 (Sheldrick, 2008)'
_diffrn_ambient_temperature 100(2)
_diffrn_measured_fraction_theta_full 0.989
_diffrn_measured_fraction_theta_max 0.963
_diffrn_radiation_monochromator graphite
_diffrn_radiation_source 'fine-focus sealed tube'
_diffrn_radiation_type MoK\a
_diffrn_radiation_wavelength 0.71073
_diffrn_reflns_av_R_equivalents 0.0279
_diffrn_reflns_av_sigmaI/netI 0.0573
_diffrn_reflns_limit_h_max 18
_diffrn_reflns_limit_h_min -18
_diffrn_reflns_limit_k_max 19
_diffrn_reflns_limit_k_min -19
_diffrn_reflns_limit_l_max 33
_diffrn_reflns_limit_l_min -34
_diffrn_reflns_number 45513
_diffrn_reflns_theta_full 25.00
_diffrn_reflns_theta_max 29.15
_diffrn_reflns_theta_min 3.76
_exptl_absorpt_coefficient_mu 0.884
_exptl_absorpt_correction_T_max 0.9247
_exptl_absorpt_correction_T_min 0.7900
_exptl_absorpt_correction_type multi-scan
_exptl_absorpt_process_details 'Twinabs (Bruker)'
_exptl_crystal_colour green
_exptl_crystal_density_diffrn 1.326
_exptl_crystal_description block
_exptl_crystal_F_000 1934
_exptl_crystal_size_max 0.28
_exptl_crystal_size_mid 0.22
_exptl_crystal_size_min 0.09
_platon_squeeze_details
;
;
_refine_diff_density_max 0.918
_refine_diff_density_min -0.882
_refine_diff_density_rms 0.087
_refine_ls_extinction_method none
_refine_ls_goodness_of_fit_ref 1.061
_refine_ls_hydrogen_treatment constr
_refine_ls_matrix_type full
_refine_ls_number_parameters 1129
_refine_ls_number_reflns 24771
_refine_ls_number_restraints 0
_refine_ls_restrained_S_all 1.061
_refine_ls_R_factor_all 0.0836
_refine_ls_R_factor_gt 0.0553
_refine_ls_shift/su_max 0.004
_refine_ls_shift/su_mean 0.000
_refine_ls_structure_factor_coef Fsqd
_refine_ls_weighting_details 'calc w=1/[\s^2^(Fo^2^)+(0.0941P)^2^+0.8140P] where P=(Fo^2^+2Fc^2^)/3'
_refine_ls_weighting_scheme calc
_refine_ls_wR_factor_gt 0.1553
_refine_ls_wR_factor_ref 0.1684
_reflns_number_gt 17409
_reflns_number_total 24771
_reflns_threshold_expression >2sigma(I)
_cod_data_source_file ja2036089_si_003.cif
_cod_data_source_block '[1-Y(OtBu)][BArF]'
_cod_original_cell_volume 4769.6(16)
_cod_database_code 4106312

loop_
_symmetry_equiv_pos_as_xyz
'x, y, z'
'-x, -y, -z'

loop_
_atom_site_label
_atom_site_type_symbol
_atom_site_fract_x
_atom_site_fract_y
_atom_site_fract_z
_atom_site_U_iso_or_equiv
_atom_site_adp_type
_atom_site_occupancy
_atom_site_symmetry_multiplicity
_atom_site_calc_flag
_atom_site_refinement_flags
_atom_site_disorder_assembly
_atom_site_disorder_group
Y1 Y 0.127568(19) 0.247286(19) 0.154217(10) 0.02166(7) Uani 1 1 d . . .
Fe1 Fe -0.06413(3) 0.28279(3) 0.278928(16) 0.02474(10) Uani 1 1 d . . .
P1 P -0.09962(5) 0.20145(5) 0.11010(3) 0.02229(14) Uani 1 1 d . . .
P2 P 0.19923(5) 0.07079(5) 0.26047(3) 0.02230(15) Uani 1 1 d . . .
N1 N -0.05074(16) 0.25265(16) 0.15731(9) 0.0226(5) Uani 1 1 d . . .
N2 N 0.11718(16) 0.15365(17) 0.24464(9) 0.0231(5) Uani 1 1 d . . .
O1 O 0.09189(15) 0.27265(15) 0.07025(8) 0.0282(4) Uani 1 1 d . . .
O2 O 0.23198(14) 0.13293(14) 0.14385(7) 0.0244(4) Uani 1 1 d . . .
O3 O 0.18908(15) 0.36821(15) 0.17538(8) 0.0297(4) Uani 1 1 d . . .
B1 B 0.2505(2) 0.3396(2) 0.60738(12) 0.0219(6) Uani 1 1 d . . .
C1 C 0.3616(3) 0.3820(3) 0.16024(19) 0.0559(11) Uani 1 1 d . . .
H1A H 0.3564 0.3648 0.1236 0.084 Uiso 1 1 calc R . .
H1B H 0.3731 0.3237 0.1845 0.084 Uiso 1 1 calc R . .
H1C H 0.4161 0.4257 0.1610 0.084 Uiso 1 1 calc R . .
C2 C 0.2664(2) 0.4318(2) 0.17833(13) 0.0335(7) Uani 1 1 d . . .
C3 C 0.2718(3) 0.4558(3) 0.23594(15) 0.0499(9) Uani 1 1 d . . .
H3A H 0.2883 0.3975 0.2591 0.075 Uiso 1 1 calc R . .
H3B H 0.2085 0.4819 0.2483 0.075 Uiso 1 1 calc R . .
H3C H 0.3223 0.5037 0.2375 0.075 Uiso 1 1 calc R . .
C4 C 0.2481(3) 0.5237(3) 0.14191(15) 0.0469(9) Uani 1 1 d . . .
H4A H 0.2459 0.5087 0.1047 0.070 Uiso 1 1 calc R . .
H4B H 0.3009 0.5686 0.1446 0.070 Uiso 1 1 calc R . .
H4C H 0.1856 0.5532 0.1530 0.070 Uiso 1 1 calc R . .
C5 C -0.1064(2) 0.2923(2) 0.19746(11) 0.0251(6) Uani 1 1 d . . .
C6 C -0.0869(3) 0.3846(2) 0.21429(13) 0.0394(8) Uani 1 1 d . . .
H6A H -0.0373 0.4306 0.1969 0.047 Uiso 1 1 calc R . .
C7 C -0.1507(3) 0.4004(3) 0.25910(14) 0.0509(10) Uani 1 1 d . . .
H7A H -0.1555 0.4601 0.2779 0.061 Uiso 1 1 calc R . .
C8 C -0.2088(3) 0.3188(3) 0.27106(14) 0.0507(10) Uani 1 1 d . . .
H8A H -0.2616 0.3102 0.3002 0.061 Uiso 1 1 calc R . .
C9 C -0.1796(2) 0.2499(3) 0.23428(13) 0.0388(8) Uani 1 1 d . . .
H9A H -0.2078 0.1849 0.2337 0.047 Uiso 1 1 calc R . .
C10 C 0.0687(2) 0.1978(2) 0.28684(11) 0.0264(6) Uani 1 1 d . . .
C11 C 0.0803(2) 0.2955(3) 0.29742(13) 0.0359(7) Uani 1 1 d . . .
H11A H 0.1282 0.3415 0.2782 0.043 Uiso 1 1 calc R . .
C12 C 0.0149(3) 0.3146(3) 0.34125(13) 0.0421(8) Uani 1 1 d . . .
H12A H 0.0100 0.3757 0.3588 0.051 Uiso 1 1 calc R . .
C13 C -0.0406(3) 0.2307(3) 0.35679(12) 0.0395(8) Uani 1 1 d . . .
H13A H -0.0913 0.2221 0.3871 0.047 Uiso 1 1 calc R . .
C14 C -0.0079(2) 0.1601(2) 0.32277(12) 0.0334(7) Uani 1 1 d . . .
H14A H -0.0345 0.0940 0.3240 0.040 Uiso 1 1 calc R . .
C15 C -0.0698(2) 0.2581(2) 0.04443(11) 0.0266(6) Uani 1 1 d . . .
C16 C -0.1403(3) 0.2662(2) 0.00548(12) 0.0325(7) Uani 1 1 d . . .
H16A H -0.2048 0.2440 0.0142 0.039 Uiso 1 1 calc R . .
C17 C -0.1143(3) 0.3071(2) -0.04575(12) 0.0373(7) Uani 1 1 d . . .
H17A H -0.1602 0.3111 -0.0730 0.045 Uiso 1 1 calc R . .
C18 C -0.0214(3) 0.3422(2) -0.05715(12) 0.0360(7) Uani 1 1 d . . .
H18A H -0.0061 0.3718 -0.0924 0.043 Uiso 1 1 calc R . .
C19 C 0.0518(3) 0.3367(2) -0.01961(12) 0.0324(7) Uani 1 1 d . . .
C20 C 0.0271(2) 0.28914(19) 0.03262(11) 0.0262(6) Uani 1 1 d . . .
C21 C 0.1513(3) 0.3828(2) -0.03340(12) 0.0358(7) Uani 1 1 d . . .
C22 C 0.1608(3) 0.4302(3) -0.09154(14) 0.0535(10) Uani 1 1 d . . .
H22A H 0.1565 0.3810 -0.1164 0.080 Uiso 1 1 calc R . .
H22B H 0.2240 0.4617 -0.0978 0.080 Uiso 1 1 calc R . .
H22C H 0.1079 0.4780 -0.0976 0.080 Uiso 1 1 calc R . .
C23 C 0.2342(3) 0.3080(3) -0.02715(16) 0.0536(10) Uani 1 1 d . . .
H23A H 0.2265 0.2591 -0.0518 0.080 Uiso 1 1 calc R . .
H23B H 0.2323 0.2774 0.0099 0.080 Uiso 1 1 calc R . .
H23C H 0.2971 0.3395 -0.0355 0.080 Uiso 1 1 calc R . .
C24 C 0.1633(3) 0.4615(3) 0.00360(14) 0.0450(8) Uani 1 1 d . . .
H24A H 0.1581 0.4335 0.0411 0.068 Uiso 1 1 calc R . .
H24B H 0.1120 0.5110 -0.0025 0.068 Uiso 1 1 calc R . .
H24C H 0.2275 0.4905 -0.0041 0.068 Uiso 1 1 calc R . .
C25 C 0.2298(2) -0.0036(2) 0.20803(11) 0.0244(6) Uani 1 1 d . . .
C26 C 0.2444(2) -0.1027(2) 0.22127(12) 0.0293(6) Uani 1 1 d . . .
H26A H 0.2326 -0.1304 0.2572 0.035 Uiso 1 1 calc R . .
C27 C 0.2757(2) -0.1594(2) 0.18219(13) 0.0345(7) Uani 1 1 d . . .
H27A H 0.2842 -0.2268 0.1906 0.041 Uiso 1 1 calc R . .
C28 C 0.2951(2) -0.1172(2) 0.12970(12) 0.0318(6) Uani 1 1 d . . .
H28A H 0.3167 -0.1577 0.1031 0.038 Uiso 1 1 calc R . .
C29 C 0.2845(2) -0.0195(2) 0.11442(11) 0.0248(6) Uani 1 1 d . . .
C30 C 0.24859(19) 0.0399(2) 0.15461(11) 0.0229(5) Uani 1 1 d . . .
C31 C 0.3057(2) 0.0231(2) 0.05592(11) 0.0273(6) Uani 1 1 d . . .
C32 C 0.3809(2) 0.1038(2) 0.05348(13) 0.0352(7) Uani 1 1 d . . .
H32A H 0.3889 0.1345 0.0165 0.053 Uiso 1 1 calc R . .
H32B H 0.4439 0.0765 0.0650 0.053 Uiso 1 1 calc R . .
H32C H 0.3577 0.1518 0.0773 0.053 Uiso 1 1 calc R . .
C33 C 0.3488(3) -0.0518(3) 0.02039(13) 0.0382(7) Uani 1 1 d . . .
H33A H 0.3621 -0.0212 -0.0162 0.057 Uiso 1 1 calc R . .
H33B H 0.3021 -0.1034 0.0197 0.057 Uiso 1 1 calc R . .
H33C H 0.4099 -0.0786 0.0349 0.057 Uiso 1 1 calc R . .
C34 C 0.2098(2) 0.0612(2) 0.03236(11) 0.0292(6) Uani 1 1 d . . .
H34A H 0.2211 0.0813 -0.0061 0.044 Uiso 1 1 calc R . .
H34B H 0.1856 0.1163 0.0507 0.044 Uiso 1 1 calc R . .
H34C H 0.1612 0.0104 0.0374 0.044 Uiso 1 1 calc R . .
C35 C -0.2311(2) 0.2030(2) 0.11874(11) 0.0271(6) Uani 1 1 d . . .
C36 C -0.2837(2) 0.1185(2) 0.12611(12) 0.0326(7) Uani 1 1 d . . .
H36A H -0.2507 0.0579 0.1260 0.039 Uiso 1 1 calc R . .
C37 C -0.3849(3) 0.1232(3) 0.13363(15) 0.0439(8) Uani 1 1 d . . .
H37A H -0.4212 0.0658 0.1381 0.053 Uiso 1 1 calc R . .
C38 C -0.4327(3) 0.2113(3) 0.13464(15) 0.0477(9) Uani 1 1 d . . .
H38A H -0.5019 0.2144 0.1400 0.057 Uiso 1 1 calc R . .
C39 C -0.3799(3) 0.2951(3) 0.12786(15) 0.0442(8) Uani 1 1 d . . .
H39A H -0.4129 0.3555 0.1291 0.053 Uiso 1 1 calc R . .
C40 C -0.2804(2) 0.2915(2) 0.11941(13) 0.0352(7) Uani 1 1 d . . .
H40A H -0.2448 0.3494 0.1140 0.042 Uiso 1 1 calc R . .
C41 C -0.0567(2) 0.07845(19) 0.11197(11) 0.0227(5) Uani 1 1 d . . .
C42 C -0.0672(2) 0.0274(2) 0.06772(11) 0.0294(6) Uani 1 1 d . . .
H42A H -0.0960 0.0581 0.0366 0.035 Uiso 1 1 calc R . .
C43 C -0.0361(2) -0.0671(2) 0.06894(12) 0.0295(6) Uani 1 1 d . . .
H43A H -0.0446 -0.1018 0.0390 0.035 Uiso 1 1 calc R . .
C44 C 0.0075(2) -0.1117(2) 0.11396(12) 0.0302(6) Uani 1 1 d . . .
H44A H 0.0292 -0.1768 0.1148 0.036 Uiso 1 1 calc R . .
C45 C 0.0195(2) -0.0611(2) 0.15780(13) 0.0335(7) Uani 1 1 d . . .
H45A H 0.0505 -0.0914 0.1883 0.040 Uiso 1 1 calc R . .
C46 C -0.0136(2) 0.0334(2) 0.15737(12) 0.0281(6) Uani 1 1 d . . .
H46A H -0.0068 0.0673 0.1878 0.034 Uiso 1 1 calc R . .
C47 C 0.1579(2) -0.0104(2) 0.31775(11) 0.0279(6) Uani 1 1 d . . .
C48 C 0.0709(2) -0.0595(2) 0.31493(12) 0.0322(6) Uani 1 1 d . . .
H48A H 0.0330 -0.0465 0.2843 0.039 Uiso 1 1 calc R . .
C49 C 0.0398(3) -0.1268(2) 0.35636(15) 0.0432(8) Uani 1 1 d . . .
H49A H -0.0197 -0.1595 0.3545 0.052 Uiso 1 1 calc R . .
C50 C 0.0966(3) -0.1460(3) 0.40080(15) 0.0493(10) Uani 1 1 d . . .
H50A H 0.0765 -0.1933 0.4289 0.059 Uiso 1 1 calc R . .
C51 C 0.1823(3) -0.0969(3) 0.40454(14) 0.0481(9) Uani 1 1 d . . .
H51A H 0.2197 -0.1095 0.4355 0.058 Uiso 1 1 calc R . .
C52 C 0.2133(2) -0.0295(2) 0.36297(12) 0.0372(7) Uani 1 1 d . . .
H52A H 0.2722 0.0037 0.3652 0.045 Uiso 1 1 calc R . .
C53 C 0.3119(2) 0.1217(2) 0.27740(11) 0.0277(6) Uani 1 1 d . . .
C54 C 0.3089(3) 0.1920(3) 0.31293(18) 0.0564(11) Uani 1 1 d . . .
H54A H 0.2482 0.2114 0.3291 0.068 Uiso 1 1 calc R . .
C55 C 0.3953(3) 0.2341(3) 0.3248(2) 0.0684(14) Uani 1 1 d . . .
H55A H 0.3930 0.2837 0.3480 0.082 Uiso 1 1 calc R . .
C56 C 0.4839(3) 0.2040(3) 0.30302(17) 0.0536(10) Uani 1 1 d . . .
H56A H 0.5426 0.2326 0.3114 0.064 Uiso 1 1 calc R . .
C57 C 0.4873(3) 0.1331(3) 0.26942(16) 0.0559(11) Uani 1 1 d . . .
H57A H 0.5486 0.1114 0.2551 0.067 Uiso 1 1 calc R . .
C58 C 0.4015(2) 0.0925(3) 0.25601(13) 0.0397(8) Uani 1 1 d . . .
H58A H 0.4046 0.0443 0.2319 0.048 Uiso 1 1 calc R . .
C59 C 0.1424(2) 0.36783(19) 0.63354(11) 0.0238(5) Uani 1 1 d . . .
C60 C 0.0696(2) 0.4110(2) 0.60102(12) 0.0288(6) Uani 1 1 d . . .
H60A H 0.0866 0.4322 0.5645 0.035 Uiso 1 1 calc R . .
C61 C -0.0267(2) 0.4238(2) 0.62032(13) 0.0351(7) Uani 1 1 d . A .
C62 C -0.0536(2) 0.3973(2) 0.67377(14) 0.0366(7) Uani 1 1 d . . .
H62A H -0.1190 0.4063 0.6872 0.044 Uiso 1 1 calc R . .
C63 C 0.0173(2) 0.3572(2) 0.70727(13) 0.0311(6) Uani 1 1 d . B .
C64 C 0.1126(2) 0.34163(19) 0.68724(11) 0.0246(5) Uani 1 1 d . . .
H64A H 0.1591 0.3122 0.7109 0.030 Uiso 1 1 calc R . .
C65 C -0.1013(3) 0.4617(4) 0.58372(19) 0.0682(10) Uani 1 1 d . . .
C66 C -0.0089(3) 0.3329(3) 0.76566(14) 0.0414(8) Uani 1 1 d . . .
C67 C 0.33852(19) 0.33505(19) 0.64889(11) 0.0233(5) Uani 1 1 d . . .
C68 C 0.3380(2) 0.3907(2) 0.69242(12) 0.0285(6) Uani 1 1 d . . .
H68A H 0.2810 0.4277 0.7005 0.034 Uiso 1 1 calc R . .
C69 C 0.4184(2) 0.3936(2) 0.72414(13) 0.0350(7) Uani 1 1 d . . .
C70 C 0.5030(2) 0.3423(2) 0.71366(13) 0.0355(7) Uani 1 1 d . . .
H70A H 0.5575 0.3440 0.7354 0.043 Uiso 1 1 calc R . .
C71 C 0.5064(2) 0.2879(2) 0.67046(12) 0.0311(6) Uani 1 1 d . . .
C72 C 0.4262(2) 0.2846(2) 0.63895(11) 0.0264(6) Uani 1 1 d . . .
H72A H 0.4311 0.2468 0.6096 0.032 Uiso 1 1 calc R . .
C73 C 0.4111(3) 0.4559(3) 0.76950(17) 0.0553(11) Uani 1 1 d . . .
C74 C 0.5964(2) 0.2291(3) 0.65804(13) 0.0380(7) Uani 1 1 d . . .
C75 C 0.28490(19) 0.4221(2) 0.55886(11) 0.0230(5) Uani 1 1 d . . .
C76 C 0.2725(2) 0.5193(2) 0.56626(11) 0.0262(6) Uani 1 1 d . . .
H76A H 0.2369 0.5365 0.5976 0.031 Uiso 1 1 calc R . .
C77 C 0.3103(2) 0.5913(2) 0.52949(11) 0.0250(6) Uani 1 1 d . . .
C78 C 0.3620(2) 0.5698(2) 0.48279(11) 0.0266(6) Uani 1 1 d . . .
H78A H 0.3879 0.6193 0.4575 0.032 Uiso 1 1 calc R . .
C79 C 0.3746(2) 0.4736(2) 0.47444(11) 0.0253(6) Uani 1 1 d . . .
C80 C 0.33695(19) 0.4013(2) 0.51168(11) 0.0241(5) Uani 1 1 d . . .
H80A H 0.3468 0.3361 0.5049 0.029 Uiso 1 1 calc R . .
C81 C 0.2933(2) 0.6935(2) 0.54069(12) 0.0330(7) Uani 1 1 d . . .
C82 C 0.4275(2) 0.4486(2) 0.42382(12) 0.0315(6) Uani 1 1 d . . .
C83 C 0.2322(2) 0.2369(2) 0.58467(11) 0.0252(6) Uani 1 1 d . . .
C84 C 0.1781(2) 0.2336(2) 0.53857(11) 0.0279(6) Uani 1 1 d . . .
H84A H 0.1589 0.2924 0.5191 0.033 Uiso 1 1 calc R . .
C85 C 0.1517(2) 0.1477(2) 0.52051(13) 0.0354(7) Uani 1 1 d . . .
C86 C 0.1804(3) 0.0602(2) 0.54695(15) 0.0439(8) Uani 1 1 d . . .
H86A H 0.1633 0.0013 0.5345 0.053 Uiso 1 1 calc R . .
C87 C 0.2343(3) 0.0610(2) 0.59162(15) 0.0434(8) Uani 1 1 d . C .
C88 C 0.2592(2) 0.1473(2) 0.61092(13) 0.0345(7) Uani 1 1 d . . .
H88A H 0.2951 0.1449 0.6424 0.041 Uiso 1 1 calc R . .
C89 C 0.0939(3) 0.1533(3) 0.47108(14) 0.0429(8) Uani 1 1 d . . .
C90 C 0.2674(4) -0.0301(3) 0.6197(3) 0.0815(7) Uani 1 1 d . . .
F1 F -0.0925(4) 0.4223(5) 0.5350(2) 0.0682(10) Uani 0.528(6) 1 d P A 1
F2 F -0.1727(3) 0.5129(5) 0.60548(19) 0.0682(10) Uani 0.528(6) 1 d P A 1
F3 F -0.0592(4) 0.5495(5) 0.5495(2) 0.0682(10) Uani 0.528(6) 1 d P A 1
F1A F -0.1304(5) 0.4102(6) 0.5508(4) 0.0894(17) Uani 0.472(6) 1 d P A 2
F2A F -0.1934(4) 0.4291(6) 0.5994(3) 0.0894(17) Uani 0.472(6) 1 d P A 2
F3A F -0.1029(5) 0.5451(6) 0.5693(3) 0.0894(17) Uani 0.472(6) 1 d P A 2
F4 F 0.0650(5) 0.2839(10) 0.7934(3) 0.059(3) Uani 0.56(3) 1 d P B 3
F4A F 0.033(3) 0.2558(16) 0.7843(10) 0.132(8) Uani 0.44(3) 1 d P B 4
F5 F -0.0144(2) 0.40837(17) 0.79261(9) 0.0675(7) Uani 1 1 d . B .
F6 F -0.0934(2) 0.2907(2) 0.77545(11) 0.0883(10) Uani 1 1 d . B .
F7 F 0.4232(2) 0.5495(2) 0.75204(13) 0.0864(9) Uani 1 1 d . . .
F8 F 0.32450(18) 0.4536(2) 0.79577(10) 0.0804(9) Uani 1 1 d . . .
F9 F 0.47912(18) 0.4335(2) 0.80551(10) 0.0741(8) Uani 1 1 d . . .
F10 F 0.59034(15) 0.13829(15) 0.68063(9) 0.0514(5) Uani 1 1 d . . .
F11 F 0.67675(15) 0.26271(18) 0.67716(11) 0.0650(7) Uani 1 1 d . . .
F12 F 0.61451(17) 0.2250(2) 0.60623(9) 0.0678(8) Uani 1 1 d . . .
F13 F 0.49836(15) 0.51033(15) 0.40638(8) 0.0461(5) Uani 1 1 d . . .
F14 F 0.47130(14) 0.36165(13) 0.42920(8) 0.0386(4) Uani 1 1 d . . .
F15 F 0.36797(16) 0.4481(2) 0.38327(8) 0.0600(7) Uani 1 1 d . . .
F16 F 0.35059(18) 0.75514(14) 0.51087(9) 0.0565(6) Uani 1 1 d . . .
F17 F 0.30768(18) 0.70595(14) 0.59169(8) 0.0513(6) Uani 1 1 d . . .
F18 F 0.20118(17) 0.72473(16) 0.53220(11) 0.0611(6) Uani 1 1 d . . .
F19 F 0.14813(17) 0.1812(2) 0.42679(8) 0.0617(6) Uani 1 1 d . . .
F20 F 0.0560(2) 0.0699(2) 0.46315(11) 0.0805(9) Uani 1 1 d . . .
F21 F 0.01987(17) 0.2165(2) 0.47226(9) 0.0644(7) Uani 1 1 d . . .
F22 F 0.3546(2) -0.02909(17) 0.64028(13) 0.0815(7) Uani 1 1 d . C .
F23 F 0.2043(5) -0.0378(4) 0.6739(3) 0.0815(7) Uani 0.493(6) 1 d P C 5
F24 F 0.3021(5) -0.0965(4) 0.5836(3) 0.0815(7) Uani 0.493(6) 1 d P C 5
F23A F 0.2176(5) -0.0708(4) 0.6551(3) 0.0773(16) Uani 0.507(6) 1 d P C 6
F24A F 0.2319(5) -0.1093(3) 0.6033(3) 0.0773(16) Uani 0.507(6) 1 d P C 6

loop_
_atom_site_aniso_label
_atom_site_aniso_U_11
_atom_site_aniso_U_22
_atom_site_aniso_U_33
_atom_site_aniso_U_23
_atom_site_aniso_U_13
_atom_site_aniso_U_12
Y1 0.02241(13) 0.02304(14) 0.01990(13) -0.00521(10) 0.00063(9) 0.00082(10)
Fe1 0.0274(2) 0.0260(2) 0.02170(19) -0.00892(16) 0.00142(15) 0.00441(16)
P1 0.0254(3) 0.0201(3) 0.0220(3) -0.0044(3) -0.0045(3) 0.0018(3)
P2 0.0231(3) 0.0264(4) 0.0181(3) -0.0060(3) -0.0022(2) 0.0027(3)
N1 0.0252(11) 0.0227(11) 0.0205(11) -0.0057(9) -0.0013(9) 0.0007(9)
N2 0.0243(11) 0.0270(12) 0.0186(10) -0.0056(9) -0.0009(9) 0.0033(9)
O1 0.0321(11) 0.0312(11) 0.0211(9) -0.0039(8) 0.0012(8) 0.0026(8)
O2 0.0268(10) 0.0245(10) 0.0225(9) -0.0070(8) 0.0009(7) 0.0027(8)
O3 0.0279(10) 0.0290(11) 0.0333(11) -0.0078(9) 0.0002(8) -0.0060(8)
B1 0.0224(14) 0.0198(14) 0.0237(14) -0.0035(11) -0.0031(11) 0.0041(11)
C1 0.0289(18) 0.060(3) 0.081(3) -0.025(2) 0.0066(18) -0.0018(17)
C2 0.0309(16) 0.0299(16) 0.0411(17) -0.0101(13) 0.0010(13) -0.0063(12)
C3 0.045(2) 0.062(3) 0.047(2) -0.0153(18) -0.0050(16) -0.0186(18)
C4 0.057(2) 0.0356(19) 0.049(2) -0.0076(16) -0.0023(17) -0.0113(16)
C5 0.0246(14) 0.0275(14) 0.0237(13) -0.0063(11) -0.0017(10) 0.0084(11)
C6 0.062(2) 0.0249(16) 0.0306(16) -0.0040(12) -0.0035(15) 0.0138(15)
C7 0.073(3) 0.047(2) 0.0342(18) -0.0169(16) -0.0075(17) 0.033(2)
C8 0.0295(17) 0.093(3) 0.0305(17) -0.0191(19) 0.0009(13) 0.0243(19)
C9 0.0246(15) 0.062(2) 0.0314(16) -0.0101(15) -0.0014(12) -0.0015(14)
C10 0.0225(13) 0.0361(16) 0.0220(13) -0.0096(11) -0.0050(10) 0.0047(11)
C11 0.0286(16) 0.0446(19) 0.0381(17) -0.0212(15) -0.0010(13) -0.0009(13)
C12 0.0442(19) 0.052(2) 0.0350(17) -0.0278(16) -0.0079(14) 0.0101(16)
C13 0.0426(19) 0.056(2) 0.0192(14) -0.0074(14) 0.0001(12) 0.0177(16)
C14 0.0367(17) 0.0377(17) 0.0239(14) -0.0004(12) 0.0057(12) 0.0089(13)
C15 0.0379(16) 0.0193(13) 0.0231(13) -0.0047(10) -0.0058(11) 0.0056(11)
C16 0.0461(18) 0.0239(15) 0.0291(15) -0.0061(12) -0.0124(13) 0.0041(13)
C17 0.059(2) 0.0273(16) 0.0276(15) -0.0051(12) -0.0167(14) 0.0065(14)
C18 0.063(2) 0.0236(15) 0.0220(14) -0.0034(11) -0.0046(14) 0.0036(14)
C19 0.0530(19) 0.0209(14) 0.0226(14) -0.0033(11) 0.0024(13) 0.0065(13)
C20 0.0409(16) 0.0183(13) 0.0197(12) -0.0048(10) -0.0017(11) 0.0057(11)
C21 0.055(2) 0.0261(15) 0.0254(15) -0.0016(12) 0.0080(14) -0.0006(14)
C22 0.081(3) 0.047(2) 0.0303(17) 0.0019(16) 0.0090(18) -0.011(2)
C23 0.057(2) 0.044(2) 0.054(2) 0.0051(17) 0.0278(19) 0.0060(18)
C24 0.056(2) 0.040(2) 0.0389(18) -0.0105(15) 0.0092(16) -0.0100(16)
C25 0.0232(13) 0.0283(14) 0.0226(13) -0.0086(11) -0.0019(10) 0.0037(11)
C26 0.0339(16) 0.0278(15) 0.0266(14) -0.0043(12) -0.0030(12) 0.0036(12)
C27 0.0407(18) 0.0273(16) 0.0353(16) -0.0056(13) -0.0009(13) 0.0100(13)
C28 0.0350(16) 0.0299(16) 0.0324(15) -0.0142(12) -0.0024(12) 0.0079(12)
C29 0.0223(13) 0.0306(15) 0.0232(13) -0.0111(11) -0.0020(10) 0.0032(11)
C30 0.0197(13) 0.0281(14) 0.0221(13) -0.0089(11) -0.0007(10) 0.0011(10)
C31 0.0254(14) 0.0333(16) 0.0247(13) -0.0123(12) 0.0019(11) 0.0031(11)
C32 0.0270(15) 0.0472(19) 0.0327(16) -0.0125(14) 0.0048(12) -0.0063(13)
C33 0.0432(19) 0.0431(19) 0.0293(16) -0.0141(14) 0.0073(13) 0.0039(15)
C34 0.0318(15) 0.0356(16) 0.0209(13) -0.0062(12) -0.0033(11) 0.0004(12)
C35 0.0262(14) 0.0321(15) 0.0240(13) -0.0059(11) -0.0072(11) 0.0036(11)
C36 0.0298(15) 0.0370(17) 0.0322(15) -0.0078(13) -0.0046(12) -0.0023(13)
C37 0.0338(18) 0.049(2) 0.050(2) -0.0096(17) -0.0026(15) -0.0094(15)
C38 0.0272(17) 0.067(3) 0.051(2) -0.0152(19) -0.0052(15) 0.0014(16)
C39 0.0354(18) 0.049(2) 0.049(2) -0.0091(17) -0.0086(15) 0.0148(15)
C40 0.0319(16) 0.0340(17) 0.0403(17) -0.0044(14) -0.0098(13) 0.0060(13)
C41 0.0249(13) 0.0201(13) 0.0239(13) -0.0045(10) -0.0038(10) -0.0008(10)
C42 0.0380(16) 0.0274(15) 0.0236(14) -0.0044(11) -0.0061(12) 0.0018(12)
C43 0.0384(16) 0.0251(15) 0.0266(14) -0.0095(11) -0.0019(12) -0.0009(12)
C44 0.0323(15) 0.0217(14) 0.0373(16) -0.0055(12) -0.0053(12) 0.0007(11)
C45 0.0430(18) 0.0230(15) 0.0355(16) -0.0011(12) -0.0167(13) 0.0002(13)
C46 0.0354(16) 0.0206(14) 0.0296(14) -0.0042(11) -0.0108(12) -0.0015(11)
C47 0.0311(15) 0.0293(15) 0.0223(13) -0.0018(11) 0.0019(11) 0.0077(12)
C48 0.0390(17) 0.0272(15) 0.0300(15) -0.0045(12) 0.0027(12) 0.0017(12)
C49 0.051(2) 0.0285(17) 0.048(2) -0.0083(15) 0.0179(16) -0.0005(15)
C50 0.067(3) 0.0372(19) 0.0376(19) 0.0088(15) 0.0206(17) 0.0196(18)
C51 0.051(2) 0.059(2) 0.0298(17) 0.0078(16) 0.0075(15) 0.0228(18)
C52 0.0382(18) 0.0432(19) 0.0288(15) -0.0018(14) 0.0002(13) 0.0119(14)
C53 0.0266(14) 0.0318(15) 0.0253(14) -0.0050(11) -0.0064(11) 0.0029(11)
C54 0.0367(19) 0.069(3) 0.073(3) -0.045(2) -0.0218(19) 0.0144(18)
C55 0.060(3) 0.060(3) 0.097(4) -0.046(3) -0.045(3) 0.010(2)
C56 0.046(2) 0.055(2) 0.062(2) -0.006(2) -0.0228(19) -0.0142(18)
C57 0.0287(18) 0.092(3) 0.049(2) -0.017(2) 0.0007(16) -0.0120(19)
C58 0.0278(16) 0.057(2) 0.0371(17) -0.0180(16) 0.0014(13) -0.0054(14)
C59 0.0239(13) 0.0216(13) 0.0272(13) -0.0087(11) -0.0020(10) -0.0011(10)
C60 0.0265(14) 0.0321(16) 0.0288(14) -0.0091(12) -0.0029(11) 0.0053(12)
C61 0.0254(15) 0.0398(18) 0.0425(18) -0.0145(14) -0.0092(13) 0.0062(13)
C62 0.0225(14) 0.0373(18) 0.053(2) -0.0194(15) 0.0037(13) -0.0014(12)
C63 0.0353(16) 0.0213(14) 0.0374(16) -0.0097(12) 0.0062(13) -0.0049(12)
C64 0.0258(14) 0.0185(13) 0.0298(14) -0.0048(11) 0.0008(11) -0.0006(10)
C65 0.0396(14) 0.107(2) 0.0592(15) -0.0183(14) -0.0136(11) 0.0343(15)
C66 0.0416(19) 0.0351(18) 0.0447(19) -0.0008(15) 0.0175(15) -0.0001(14)
C67 0.0222(13) 0.0219(13) 0.0248(13) 0.0020(10) -0.0006(10) 0.0008(10)
C68 0.0235(14) 0.0297(15) 0.0335(15) -0.0078(12) -0.0043(11) 0.0016(11)
C69 0.0301(16) 0.0394(18) 0.0372(17) -0.0093(14) -0.0066(13) -0.0026(13)
C70 0.0238(15) 0.0437(19) 0.0385(17) 0.0028(14) -0.0081(12) -0.0037(13)
C71 0.0225(14) 0.0313(16) 0.0368(16) 0.0088(13) -0.0024(12) 0.0044(11)
C72 0.0238(14) 0.0266(14) 0.0277(14) 0.0015(11) -0.0017(11) 0.0027(11)
C73 0.039(2) 0.077(3) 0.056(2) -0.032(2) -0.0175(18) 0.0002(19)
C74 0.0285(16) 0.0442(19) 0.0378(17) 0.0087(14) 0.0005(13) 0.0081(13)
C75 0.0212(13) 0.0236(14) 0.0247(13) -0.0040(10) -0.0027(10) 0.0017(10)
C76 0.0311(15) 0.0249(14) 0.0228(13) -0.0049(11) -0.0002(11) 0.0023(11)
C77 0.0305(14) 0.0214(13) 0.0232(13) -0.0044(10) -0.0011(11) 0.0045(11)
C78 0.0289(14) 0.0236(14) 0.0267(14) -0.0008(11) 0.0008(11) -0.0016(11)
C79 0.0235(14) 0.0289(15) 0.0240(13) -0.0057(11) -0.0012(10) 0.0010(11)
C80 0.0225(13) 0.0237(14) 0.0270(13) -0.0065(11) -0.0024(10) 0.0017(10)
C81 0.0433(18) 0.0242(15) 0.0309(15) -0.0032(12) 0.0041(13) 0.0019(13)
C82 0.0297(15) 0.0348(17) 0.0302(15) -0.0074(13) 0.0021(12) 0.0008(12)
C83 0.0250(14) 0.0226(14) 0.0283(14) -0.0059(11) 0.0016(11) -0.0004(10)
C84 0.0295(15) 0.0274(15) 0.0274(14) -0.0085(11) 0.0035(11) -0.0009(11)
C85 0.0370(17) 0.0371(18) 0.0342(16) -0.0154(14) 0.0033(13) -0.0026(13)
C86 0.054(2) 0.0287(17) 0.052(2) -0.0192(15) -0.0011(17) -0.0046(15)
C87 0.056(2) 0.0225(16) 0.053(2) -0.0074(14) -0.0113(17) 0.0049(14)
C88 0.0404(18) 0.0250(15) 0.0388(17) -0.0044(13) -0.0075(14) 0.0027(13)
C89 0.047(2) 0.051(2) 0.0342(17) -0.0225(16) 0.0012(15) -0.0087(17)
C90 0.0875(16) 0.0328(10) 0.1216(19) 0.0118(11) -0.0255(14) 0.0120(10)
F1 0.0396(14) 0.107(2) 0.0592(15) -0.0183(14) -0.0136(11) 0.0343(15)
F2 0.0396(14) 0.107(2) 0.0592(15) -0.0183(14) -0.0136(11) 0.0343(15)
F3 0.0396(14) 0.107(2) 0.0592(15) -0.0183(14) -0.0136(11) 0.0343(15)
F1A 0.056(3) 0.113(3) 0.103(4) -0.010(3) -0.052(2) 0.008(3)
F2A 0.056(3) 0.113(3) 0.103(4) -0.010(3) -0.052(2) 0.008(3)
F3A 0.056(3) 0.113(3) 0.103(4) -0.010(3) -0.052(2) 0.008(3)
F4 0.039(4) 0.102(7) 0.028(3) 0.021(3) 0.007(3) 0.014(3)
F4A 0.169(16) 0.067(9) 0.130(11) 0.057(8) 0.113(10) 0.054(10)
F5 0.110(2) 0.0560(15) 0.0380(12) -0.0156(11) 0.0173(12) -0.0253(14)
F6 0.087(2) 0.117(2) 0.0644(16) -0.0267(16) 0.0333(15) -0.0677(19)
F7 0.102(2) 0.0604(17) 0.107(2) -0.0469(17) -0.0283(18) 0.0013(15)
F8 0.0478(14) 0.141(3) 0.0639(16) -0.0669(17) -0.0008(12) -0.0037(15)
F9 0.0603(15) 0.105(2) 0.0670(16) -0.0442(15) -0.0339(13) 0.0069(14)
F10 0.0447(12) 0.0425(12) 0.0618(14) 0.0104(10) 0.0069(10) 0.0170(9)
F11 0.0248(10) 0.0692(16) 0.101(2) -0.0067(14) -0.0092(11) 0.0069(10)
F12 0.0531(13) 0.102(2) 0.0393(12) 0.0152(12) 0.0102(10) 0.0467(13)
F13 0.0519(12) 0.0431(11) 0.0420(11) -0.0074(9) 0.0196(9) -0.0100(9)
F14 0.0399(10) 0.0354(10) 0.0406(10) -0.0124(8) 0.0085(8) 0.0054(8)
F15 0.0449(12) 0.106(2) 0.0337(11) -0.0320(12) -0.0107(9) 0.0228(12)
F16 0.0897(17) 0.0252(10) 0.0522(13) -0.0054(9) 0.0270(12) -0.0106(10)
F17 0.0910(17) 0.0287(10) 0.0352(10) -0.0104(8) -0.0005(11) 0.0044(10)
F18 0.0616(15) 0.0379(12) 0.0860(17) -0.0176(12) -0.0129(13) 0.0215(10)
F19 0.0534(14) 0.0986(19) 0.0346(11) -0.0143(12) 0.0032(10) -0.0093(13)
F20 0.110(2) 0.0708(18) 0.0685(17) -0.0205(14) -0.0305(16) -0.0357(16)
F21 0.0504(13) 0.107(2) 0.0410(12) -0.0327(13) -0.0129(10) 0.0201(13)
F22 0.0875(16) 0.0328(10) 0.1216(19) 0.0118(11) -0.0255(14) 0.0120(10)
F23 0.0875(16) 0.0328(10) 0.1216(19) 0.0118(11) -0.0255(14) 0.0120(10)
F24 0.0875(16) 0.0328(10) 0.1216(19) 0.0118(11) -0.0255(14) 0.0120(10)
F23A 0.077(3) 0.0244(19) 0.129(4) 0.0094(19) -0.017(3) -0.0034(18)
F24A 0.077(3) 0.0244(19) 0.129(4) 0.0094(19) -0.017(3) -0.0034(18)

loop_
_atom_type_symbol
_atom_type_description
_atom_type_scat_dispersion_real
_atom_type_scat_dispersion_imag
_atom_type_scat_source
C C 0.0033 0.0016 'International Tables Vol C Tables 4.2.6.8 and 6.1.1.4'
H H 0.0000 0.0000 'International Tables Vol C Tables 4.2.6.8 and 6.1.1.4'
B B 0.0013 0.0007 'International Tables Vol C Tables 4.2.6.8 and 6.1.1.4'
N N 0.0061 0.0033 'International Tables Vol C Tables 4.2.6.8 and 6.1.1.4'
O O 0.0106 0.0060 'International Tables Vol C Tables 4.2.6.8 and 6.1.1.4'
F F 0.0171 0.0103 'International Tables Vol C Tables 4.2.6.8 and 6.1.1.4'
P P 0.1023 0.0942 'International Tables Vol C Tables 4.2.6.8 and 6.1.1.4'
Y Y -2.7962 3.5667 'International Tables Vol C Tables 4.2.6.8 and 6.1.1.4'
Fe Fe 0.3463 0.8444 'International Tables Vol C Tables 4.2.6.8 and 6.1.1.4'

loop_
_geom_angle_atom_site_label_1
_geom_angle_atom_site_label_2
_geom_angle_atom_site_label_3
_geom_angle
O3 Y1 O2 113.11(8)
O3 Y1 O1 108.43(8)
O2 Y1 O1 96.13(7)
O3 Y1 N1 114.27(8)
O2 Y1 N1 132.03(7)
O1 Y1 N1 75.88(7)
O3 Y1 N2 98.39(8)
O2 Y1 N2 78.21(7)
O1 Y1 N2 152.52(8)
N1 Y1 N2 87.95(7)
C7 Fe1 C12 106.43(15)
C7 Fe1 C8 40.27(18)
C12 Fe1 C8 124.13(14)
C7 Fe1 C13 123.00(13)
C12 Fe1 C13 40.77(15)
C8 Fe1 C13 110.12(14)
C7 Fe1 C6 40.35(14)
C12 Fe1 C6 120.68(15)
C8 Fe1 C6 67.29(16)
C13 Fe1 C6 157.60(14)
C7 Fe1 C11 121.67(17)
C12 Fe1 C11 40.46(13)
C8 Fe1 C11 158.84(16)
C13 Fe1 C11 67.97(14)
C6 Fe1 C11 105.99(15)
C7 Fe1 C9 68.25(16)
C12 Fe1 C9 161.88(13)
C8 Fe1 C9 40.80(14)
C13 Fe1 C9 126.45(15)
C6 Fe1 C9 67.24(15)
C11 Fe1 C9 157.21(12)
C7 Fe1 C14 160.21(14)
C12 Fe1 C14 67.36(14)
C8 Fe1 C14 126.39(16)
C13 Fe1 C14 40.07(12)
C6 Fe1 C14 159.19(12)
C11 Fe1 C14 66.69(14)
C9 Fe1 C14 111.46(15)
C7 Fe1 C5 67.41(12)
C12 Fe1 C5 156.27(14)
C8 Fe1 C5 66.95(12)
C13 Fe1 C5 161.70(14)
C6 Fe1 C5 39.81(12)
C11 Fe1 C5 121.64(12)
C9 Fe1 C5 39.40(12)
C14 Fe1 C5 125.85(12)
C7 Fe1 C10 157.80(16)
C12 Fe1 C10 67.02(12)
C8 Fe1 C10 160.80(16)
C13 Fe1 C10 66.90(12)
C6 Fe1 C10 123.05(13)
C11 Fe1 C10 39.60(12)
C9 Fe1 C10 124.37(13)
C14 Fe1 C10 39.07(11)
C5 Fe1 C10 109.51(10)
N1 P1 C15 113.21(13)
N1 P1 C41 109.42(12)
C15 P1 C41 107.34(13)
N1 P1 C35 111.10(13)
C15 P1 C35 106.88(13)
C41 P1 C35 108.71(13)
N2 P2 C25 113.48(12)
N2 P2 C53 111.72(13)
C25 P2 C53 106.81(13)
N2 P2 C47 111.66(13)
C25 P2 C47 105.51(14)
C53 P2 C47 107.23(14)
C5 N1 P1 122.32(19)
C5 N1 Y1 122.69(17)
P1 N1 Y1 114.92(11)
C10 N2 P2 117.49(18)
C10 N2 Y1 117.39(18)
P2 N2 Y1 119.97(11)
C20 O1 Y1 150.99(18)
C30 O2 Y1 144.04(17)
C2 O3 Y1 154.56(19)
C67 B1 C83 113.4(2)
C67 B1 C59 114.6(2)
C83 B1 C59 103.0(2)
C67 B1 C75 104.1(2)
C83 B1 C75 111.8(2)
C59 B1 C75 110.2(2)
C2 C1 H1A 109.5
C2 C1 H1B 109.5
H1A C1 H1B 109.5
C2 C1 H1C 109.5
H1A C1 H1C 109.5
H1B C1 H1C 109.5
O3 C2 C4 109.4(3)
O3 C2 C3 109.5(3)
C4 C2 C3 109.2(3)
O3 C2 C1 108.1(3)
C4 C2 C1 110.4(3)
C3 C2 C1 110.1(3)
C2 C3 H3A 109.5
C2 C3 H3B 109.5
H3A C3 H3B 109.5
C2 C3 H3C 109.5
H3A C3 H3C 109.5
H3B C3 H3C 109.5
C2 C4 H4A 109.5
C2 C4 H4B 109.5
H4A C4 H4B 109.5
C2 C4 H4C 109.5
H4A C4 H4C 109.5
H4B C4 H4C 109.5
N1 C5 C9 129.9(3)
N1 C5 C6 122.7(3)
C9 C5 C6 106.9(3)
N1 C5 Fe1 122.73(18)
C9 C5 Fe1 67.75(16)
C6 C5 Fe1 67.49(16)
C7 C6 C5 108.8(3)
C7 C6 Fe1 68.5(2)
C5 C6 Fe1 72.70(17)
C7 C6 H6A 125.6
C5 C6 H6A 125.6
Fe1 C6 H6A 125.6
C8 C7 C6 107.8(3)
C8 C7 Fe1 70.2(2)
C6 C7 Fe1 71.14(19)
C8 C7 H7A 126.1
C6 C7 H7A 126.1
Fe1 C7 H7A 126.1
C7 C8 C9 108.5(3)
C7 C8 Fe1 69.5(2)
C9 C8 Fe1 70.63(18)
C7 C8 H8A 125.8
C9 C8 H8A 125.8
Fe1 C8 H8A 125.8
C5 C9 C8 107.9(3)
C5 C9 Fe1 72.85(17)
C8 C9 Fe1 68.57(19)
C5 C9 H9A 126.0
C8 C9 H9A 126.0
Fe1 C9 H9A 126.0
N2 C10 C14 127.8(3)
N2 C10 C11 125.3(3)
C14 C10 C11 106.6(3)
N2 C10 Fe1 124.22(18)
C14 C10 Fe1 68.05(16)
C11 C10 Fe1 67.15(17)
C12 C11 C10 108.4(3)
C12 C11 Fe1 68.53(18)
C10 C11 Fe1 73.24(17)
C12 C11 H11A 125.8
C10 C11 H11A 125.8
Fe1 C11 H11A 125.8
C11 C12 C13 108.0(3)
C11 C12 Fe1 71.01(18)
C13 C12 Fe1 69.93(18)
C11 C12 H12A 126.0
C13 C12 H12A 126.0
Fe1 C12 H12A 126.0
C14 C13 C12 107.4(3)
C14 C13 Fe1 71.55(17)
C12 C13 Fe1 69.29(18)
C14 C13 H13A 126.3
C12 C13 H13A 126.3
Fe1 C13 H13A 126.3
C13 C14 C10 109.5(3)
C13 C14 Fe1 68.38(18)
C10 C14 Fe1 72.88(17)
C13 C14 H14A 125.3
C10 C14 H14A 125.3
Fe1 C14 H14A 125.3
C16 C15 C20 122.1(3)
C16 C15 P1 119.9(2)
C20 C15 P1 118.0(2)
C17 C16 C15 118.8(3)
C17 C16 H16A 120.6
C15 C16 H16A 120.6
C18 C17 C16 119.8(3)
C18 C17 H17A 120.1
C16 C17 H17A 120.1
C17 C18 C19 123.8(3)
C17 C18 H18A 118.1
C19 C18 H18A 118.1
C18 C19 C20 116.6(3)
C18 C19 C21 121.5(3)
C20 C19 C21 121.9(3)
O1 C20 C15 118.8(2)
O1 C20 C19 122.5(3)
C15 C20 C19 118.7(3)
C23 C21 C24 110.5(3)
C23 C21 C19 111.1(3)
C24 C21 C19 108.6(3)
C23 C21 C22 106.7(3)
C24 C21 C22 107.4(3)
C19 C21 C22 112.6(3)
C21 C22 H22A 109.5
C21 C22 H22B 109.5
H22A C22 H22B 109.5
C21 C22 H22C 109.5
H22A C22 H22C 109.5
H22B C22 H22C 109.5
C21 C23 H23A 109.5
C21 C23 H23B 109.5
H23A C23 H23B 109.5
C21 C23 H23C 109.5
H23A C23 H23C 109.5
H23B C23 H23C 109.5
C21 C24 H24A 109.5
C21 C24 H24B 109.5
H24A C24 H24B 109.5
C21 C24 H24C 109.5
H24A C24 H24C 109.5
H24B C24 H24C 109.5
C26 C25 C30 121.2(2)
C26 C25 P2 119.1(2)
C30 C25 P2 119.3(2)
C27 C26 C25 119.8(3)
C27 C26 H26A 120.1
C25 C26 H26A 120.1
C26 C27 C28 119.4(3)
C26 C27 H27A 120.3
C28 C27 H27A 120.3
C29 C28 C27 123.6(3)
C29 C28 H28A 118.2
C27 C28 H28A 118.2
C28 C29 C30 117.5(3)
C28 C29 C31 121.5(2)
C30 C29 C31 121.0(2)
O2 C30 C25 119.1(2)
O2 C30 C29 122.4(2)
C25 C30 C29 118.5(3)
C34 C31 C33 107.5(2)
C34 C31 C29 108.9(2)
C33 C31 C29 112.4(3)
C34 C31 C32 110.9(3)
C33 C31 C32 106.8(2)
C29 C31 C32 110.4(2)
C31 C32 H32A 109.5
C31 C32 H32B 109.5
H32A C32 H32B 109.5
C31 C32 H32C 109.5
H32A C32 H32C 109.5
H32B C32 H32C 109.5
C31 C33 H33A 109.5
C31 C33 H33B 109.5
H33A C33 H33B 109.5
C31 C33 H33C 109.5
H33A C33 H33C 109.5
H33B C33 H33C 109.5
C31 C34 H34A 109.5
C31 C34 H34B 109.5
H34A C34 H34B 109.5
C31 C34 H34C 109.5
H34A C34 H34C 109.5
H34B C34 H34C 109.5
C36 C35 C40 119.7(3)
C36 C35 P1 121.6(2)
C40 C35 P1 118.6(2)
C37 C36 C35 119.6(3)
C37 C36 H36A 120.2
C35 C36 H36A 120.2
C38 C37 C36 120.1(3)
C38 C37 H37A 119.9
C36 C37 H37A 119.9
C37 C38 C39 120.0(3)
C37 C38 H38A 120.0
C39 C38 H38A 120.0
C40 C39 C38 120.4(3)
C40 C39 H39A 119.8
C38 C39 H39A 119.8
C39 C40 C35 120.1(3)
C39 C40 H40A 119.9
C35 C40 H40A 119.9
C46 C41 C42 119.6(3)
C46 C41 P1 120.6(2)
C42 C41 P1 119.8(2)
C43 C42 C41 120.4(3)
C43 C42 H42A 119.8
C41 C42 H42A 119.8
C42 C43 C44 120.0(3)
C42 C43 H43A 120.0
C44 C43 H43A 120.0
C45 C44 C43 120.0(3)
C45 C44 H44A 120.0
C43 C44 H44A 120.0
C46 C45 C44 120.4(3)
C46 C45 H45A 119.8
C44 C45 H45A 119.8
C45 C46 C41 119.6(3)
C45 C46 H46A 120.2
C41 C46 H46A 120.2
C52 C47 C48 119.5(3)
C52 C47 P2 121.8(2)
C48 C47 P2 118.7(2)
C49 C48 C47 120.6(3)
C49 C48 H48A 119.7
C47 C48 H48A 119.7
C48 C49 C50 119.2(3)
C48 C49 H49A 120.4
C50 C49 H49A 120.4
C51 C50 C49 120.9(3)
C51 C50 H50A 119.6
C49 C50 H50A 119.6
C52 C51 C50 119.8(3)
C52 C51 H51A 120.1
C50 C51 H51A 120.1
C51 C52 C47 120.1(3)
C51 C52 H52A 120.0
C47 C52 H52A 120.0
C58 C53 C54 118.9(3)
C58 C53 P2 121.6(2)
C54 C53 P2 119.5(2)
C53 C54 C55 119.9(4)
C53 C54 H54A 120.1
C55 C54 H54A 120.1
C56 C55 C54 120.4(4)
C56 C55 H55A 119.8
C54 C55 H55A 119.8
C57 C56 C55 119.9(3)
C57 C56 H56A 120.1
C55 C56 H56A 120.1
C56 C57 C58 120.4(4)
C56 C57 H57A 119.8
C58 C57 H57A 119.8
C53 C58 C57 120.6(3)
C53 C58 H58A 119.7
C57 C58 H58A 119.7
C64 C59 C60 115.5(3)
C64 C59 B1 123.2(2)
C60 C59 B1 120.9(2)
C61 C60 C59 122.4(3)
C61 C60 H60A 118.8
C59 C60 H60A 118.8
C62 C61 C60 120.5(3)
C62 C61 C65 119.2(3)
C60 C61 C65 120.2(3)
C61 C62 C63 118.3(3)
C61 C62 H62A 120.8
C63 C62 H62A 120.8
C62 C63 C64 120.7(3)
C62 C63 C66 119.2(3)
C64 C63 C66 120.0(3)
C63 C64 C59 122.4(3)
C63 C64 H64A 118.8
C59 C64 H64A 118.8
F3A C65 F1A 114.6(7)
F3A C65 F2 64.0(5)
F1A C65 F2 112.9(6)
F3A C65 F2A 111.5(5)
F1A C65 F2A 69.6(6)
F2 C65 F2A 54.7(4)
F3A C65 F1 101.5(7)
F1A C65 F1 27.9(4)
F2 C65 F1 131.4(4)
F2A C65 F1 97.2(5)
F3A C65 C61 118.6(5)
F1A C65 C61 119.2(6)
F2 C65 C61 115.3(4)
F2A C65 C61 113.1(5)
F1 C65 C61 112.2(4)
F3A C65 F3 28.9(5)
F1A C65 F3 104.8(6)
F2 C65 F3 92.9(5)
F2A C65 F3 135.8(5)
F1 C65 F3 82.4(4)
C61 C65 F3 107.6(4)
F4A C66 F5 120.9(19)
F4A C66 F6 89.0(17)
F5 C66 F6 105.5(3)
F4A C66 F4 28.4(18)
F5 C66 F4 97.5(6)
F6 C66 F4 112.0(5)
F4A C66 C63 111.9(8)
F5 C66 C63 113.0(3)
F6 C66 C63 113.9(3)
F4 C66 C63 113.4(4)
C72 C67 C68 115.1(3)
C72 C67 B1 121.3(2)
C68 C67 B1 123.1(2)
C69 C68 C67 122.3(3)
C69 C68 H68A 118.9
C67 C68 H68A 118.9
C70 C69 C68 121.1(3)
C70 C69 C73 120.5(3)
C68 C69 C73 118.4(3)
C69 C70 C71 118.0(3)
C69 C70 H70A 121.0
C71 C70 H70A 121.0
C70 C71 C72 120.9(3)
C70 C71 C74 120.0(3)
C72 C71 C74 119.0(3)
C71 C72 C67 122.5(3)
C71 C72 H72A 118.7
C67 C72 H72A 118.7
F8 C73 F9 107.8(4)
F8 C73 F7 104.3(4)
F9 C73 F7 105.9(3)
F8 C73 C69 113.4(3)
F9 C73 C69 112.8(3)
F7 C73 C69 112.0(4)
F12 C74 F10 106.7(3)
F12 C74 F11 106.9(3)
F10 C74 F11 104.9(3)
F12 C74 C71 113.1(3)
F10 C74 C71 112.2(3)
F11 C74 C71 112.5(3)
C76 C75 C80 116.3(3)
C76 C75 B1 119.8(2)
C80 C75 B1 123.5(2)
C77 C76 C75 122.1(3)
C77 C76 H76A 118.9
C75 C76 H76A 118.9
C76 C77 C78 121.2(3)
C76 C77 C81 118.5(2)
C78 C77 C81 120.4(3)
C79 C78 C77 117.6(3)
C79 C78 H78A 121.2
C77 C78 H78A 121.2
C78 C79 C80 121.0(3)
C78 C79 C82 118.8(3)
C80 C79 C82 120.1(3)
C79 C80 C75 121.7(3)
C79 C80 H80A 119.1
C75 C80 H80A 119.1
F16 C81 F17 106.2(3)
F16 C81 F18 105.8(3)
F17 C81 F18 105.6(3)
F16 C81 C77 113.8(2)
F17 C81 C77 112.2(2)
F18 C81 C77 112.6(3)
F15 C82 F14 106.3(2)
F15 C82 F13 106.1(3)
F14 C82 F13 105.6(2)
F15 C82 C79 112.4(2)
F14 C82 C79 113.0(3)
F13 C82 C79 112.9(2)
C88 C83 C84 115.5(3)
C88 C83 B1 124.1(3)
C84 C83 B1 120.1(2)
C85 C84 C83 122.7(3)
C85 C84 H84A 118.7
C83 C84 H84A 118.7
C86 C85 C84 120.5(3)
C86 C85 C89 121.6(3)
C84 C85 C89 117.8(3)
C87 C86 C85 118.2(3)
C87 C86 H86A 120.9
C85 C86 H86A 120.9
C86 C87 C88 121.7(3)
C86 C87 C90 119.5(4)
C88 C87 C90 118.9(4)
C87 C88 C83 121.4(3)
C87 C88 H88A 119.3
C83 C88 H88A 119.3
F20 C89 F21 106.6(3)
F20 C89 F19 106.4(3)
F21 C89 F19 105.5(3)
F20 C89 C85 113.2(3)
F21 C89 C85 112.6(3)
F19 C89 C85 112.0(3)
F23A C90 F22 103.7(5)
F23A C90 F24A 70.2(6)
F22 C90 F24A 122.2(4)
F23A C90 F24 109.5(6)
F22 C90 F24 91.2(5)
F24A C90 F24 45.5(4)
F23A C90 C87 120.7(6)
F22 C90 C87 115.5(4)
F24A C90 C87 115.8(5)
F24 C90 C87 112.2(5)
F23A C90 F23 25.4(4)
F22 C90 F23 97.7(5)
F24A C90 F23 94.4(6)
F24 C90 F23 134.7(5)
C87 C90 F23 103.6(4)
C65 F1A F2A 59.6(6)
C65 F2A F1A 50.9(4)
C90 F23A F24A 59.4(6)
C90 F24A F23A 50.4(4)

loop_
_geom_bond_atom_site_label_1
_geom_bond_atom_site_label_2
_geom_bond_distance
Y1 O3 2.042(2)
Y1 O2 2.1447(19)
Y1 O1 2.177(2)
Y1 N1 2.439(2)
Y1 N2 2.494(2)
Fe1 C7 2.038(3)
Fe1 C12 2.041(3)
Fe1 C8 2.047(3)
Fe1 C13 2.049(3)
Fe1 C6 2.073(3)
Fe1 C11 2.073(3)
Fe1 C9 2.075(3)
Fe1 C14 2.091(3)
Fe1 C5 2.142(3)
Fe1 C10 2.154(3)
P1 N1 1.628(2)
P1 C15 1.781(3)
P1 C41 1.801(3)
P1 C35 1.802(3)
P2 N2 1.627(2)
P2 C25 1.786(3)
P2 C53 1.806(3)
P2 C47 1.810(3)
N1 C5 1.383(3)
N2 C10 1.407(3)
O1 C20 1.328(3)
O2 C30 1.317(3)
O3 C2 1.411(3)
B1 C67 1.630(4)
B1 C83 1.630(4)
B1 C59 1.643(4)
B1 C75 1.645(4)
C1 C2 1.531(5)
C1 H1A 0.9800
C1 H1B 0.9800
C1 H1C 0.9800
C2 C4 1.521(5)
C2 C3 1.523(5)
C3 H3A 0.9800
C3 H3B 0.9800
C3 H3C 0.9800
C4 H4A 0.9800
C4 H4B 0.9800
C4 H4C 0.9800
C5 C9 1.423(4)
C5 C6 1.436(4)
C6 C7 1.418(5)
C6 H6A 1.0000
C7 C8 1.406(6)
C7 H7A 1.0000
C8 C9 1.437(5)
C8 H8A 1.0000
C9 H9A 1.0000
C10 C14 1.421(4)
C10 C11 1.434(4)
C11 C12 1.423(4)
C11 H11A 1.0000
C12 C13 1.425(5)
C12 H12A 1.0000
C13 C14 1.419(4)
C13 H13A 1.0000
C14 H14A 1.0000
C15 C16 1.404(4)
C15 C20 1.415(4)
C16 C17 1.382(4)
C16 H16A 0.9500
C17 C18 1.381(5)
C17 H17A 0.9500
C18 C19 1.407(4)
C18 H18A 0.9500
C19 C20 1.432(4)
C19 C21 1.531(5)
C21 C23 1.528(5)
C21 C24 1.530(5)
C21 C22 1.536(4)
C22 H22A 0.9800
C22 H22B 0.9800
C22 H22C 0.9800
C23 H23A 0.9800
C23 H23B 0.9800
C23 H23C 0.9800
C24 H24A 0.9800
C24 H24B 0.9800
C24 H24C 0.9800
C25 C26 1.404(4)
C25 C30 1.425(4)
C26 C27 1.368(4)
C26 H26A 0.9500
C27 C28 1.399(4)
C27 H27A 0.9500
C28 C29 1.386(4)
C28 H28A 0.9500
C29 C30 1.431(4)
C29 C31 1.539(4)
C31 C34 1.530(4)
C31 C33 1.532(4)
C31 C32 1.544(4)
C32 H32A 0.9800
C32 H32B 0.9800
C32 H32C 0.9800
C33 H33A 0.9800
C33 H33B 0.9800
C33 H33C 0.9800
C34 H34A 0.9800
C34 H34B 0.9800
C34 H34C 0.9800
C35 C36 1.393(4)
C35 C40 1.396(4)
C36 C37 1.389(5)
C36 H36A 0.9500
C37 C38 1.384(5)
C37 H37A 0.9500
C38 C39 1.385(5)
C38 H38A 0.9500
C39 C40 1.368(5)
C39 H39A 0.9500
C40 H40A 0.9500
C41 C46 1.394(4)
C41 C42 1.396(4)
C42 C43 1.377(4)
C42 H42A 0.9500
C43 C44 1.387(4)
C43 H43A 0.9500
C44 C45 1.387(4)
C44 H44A 0.9500
C45 C46 1.385(4)
C45 H45A 0.9500
C46 H46A 0.9500
C47 C52 1.396(4)
C47 C48 1.400(4)
C48 C49 1.384(4)
C48 H48A 0.9500
C49 C50 1.392(6)
C49 H49A 0.9500
C50 C51 1.388(6)
C50 H50A 0.9500
C51 C52 1.386(5)
C51 H51A 0.9500
C52 H52A 0.9500
C53 C58 1.382(4)
C53 C54 1.393(4)
C54 C55 1.395(5)
C54 H54A 0.9500
C55 C56 1.377(6)
C55 H55A 0.9500
C56 C57 1.366(6)
C56 H56A 0.9500
C57 C58 1.391(5)
C57 H57A 0.9500
C58 H58A 0.9500
C59 C64 1.399(4)
C59 C60 1.405(4)
C60 C61 1.393(4)
C60 H60A 0.9500
C61 C62 1.385(5)
C61 C65 1.462(5)
C62 C63 1.387(5)
C62 H62A 0.9500
C63 C64 1.393(4)
C63 C66 1.494(5)
C64 H64A 0.9500
C65 F3A 1.186(9)
C65 F1A 1.238(9)
C65 F2 1.325(6)
C65 F2A 1.376(8)
C65 F1 1.389(7)
C65 F3 1.530(9)
C66 F4A 1.266(16)
C66 F5 1.311(4)
C66 F6 1.313(4)
C66 F4 1.384(9)
C67 C72 1.401(4)
C67 C68 1.405(4)
C68 C69 1.396(4)
C68 H68A 0.9500
C69 C70 1.376(5)
C69 C73 1.501(5)
C70 C71 1.385(5)
C70 H70A 0.9500
C71 C72 1.392(4)
C71 C74 1.501(4)
C72 H72A 0.9500
C73 F8 1.325(5)
C73 F9 1.340(4)
C73 F7 1.349(5)
C74 F12 1.315(4)
C74 F10 1.339(4)
C74 F11 1.339(4)
C75 C76 1.396(4)
C75 C80 1.401(4)
C76 C77 1.383(4)
C76 H76A 0.9500
C77 C78 1.391(4)
C77 C81 1.496(4)
C78 C79 1.389(4)
C78 H78A 0.9500
C79 C80 1.392(4)
C79 C82 1.496(4)
C80 H80A 0.9500
C81 F16 1.325(4)
C81 F17 1.333(4)
C81 F18 1.345(4)
C82 F15 1.337(4)
C82 F14 1.339(4)
C82 F13 1.342(4)
C83 C88 1.404(4)
C83 C84 1.412(4)
C84 C85 1.391(4)
C84 H84A 0.9500
C85 C86 1.388(5)
C85 C89 1.499(5)
C86 C87 1.375(5)
C86 H86A 0.9500
C87 C88 1.404(4)
C87 C90 1.463(6)
C88 H88A 0.9500
C89 F20 1.328(4)
C89 F21 1.330(4)
C89 F19 1.331(4)
C90 F23A 1.195(9)
C90 F22 1.328(6)
C90 F24A 1.335(7)
C90 F24 1.420(9)
C90 F23 1.567(10)
F1A F2A 1.495(12)
F23A F24A 1.460(11)

loop_
_platon_squeeze_void_nr
_platon_squeeze_void_average_x
_platon_squeeze_void_average_y
_platon_squeeze_void_average_z
_platon_squeeze_void_volume
_platon_squeeze_void_count_electrons
_platon_squeeze_void_content
1 0.500 0.500 1.000 560 55 ' '
2 0.500 0.000 0.500 182 16 ' '
